data_7211849
loop_
_publ_author_name
'Huang, Fu-Ping'
'Tian, Jin-Lei'
'Chen, Gong-Jun'
'Li, Dong-Dong'
'Gu, Wen'
'Liu, Xin'
'Yan, Shi-Ping'
'Liao, Dai-Zheng'
'Cheng, Peng'

_publ_section_title
;
 A case study of the ZnII-BDC/bpt mixed-ligand system: positional isomeric
 effect, structural diversification and luminescent properties
;
_journal_issue 4
_journal_name_full CrystEngComm
_journal_page_first 1269
_journal_paper_doi 10.1039/b915506f
_journal_volume 12
_journal_year 2010
_chemical_formula_sum 'C42 H34 N10 O10 Zn2'
_chemical_formula_weight 969.57
_chemical_name_systematic
;
?
;
_space_group_IT_number 14
_symmetry_cell_setting monoclinic
_symmetry_space_group_name_Hall '-P 2yn'
_symmetry_space_group_name_H-M 'P 1 21/n 1'
_atom_sites_solution_hydrogens geom
_atom_sites_solution_primary direct
_atom_sites_solution_secondary difmap
_audit_creation_method SHELXL-97
_cell_angle_alpha 90.00
_cell_angle_beta 90.47(3)
_cell_angle_gamma 90.00
_cell_formula_units_Z 4
_cell_length_a 17.498(4)
_cell_length_b 10.193(2)
_cell_length_c 23.340(5)
_cell_measurement_temperature 293(2)
_cell_volume 4162.7(15)
_computing_structure_refinement 'SHELXL-97 (Sheldrick, 1997)'
_computing_structure_solution 'SHELXS-97 (Sheldrick, 1990)'
_diffrn_ambient_temperature 293(2)
_diffrn_measured_fraction_theta_full 0.998
_diffrn_measured_fraction_theta_max 0.998
_diffrn_radiation_monochromator graphite
_diffrn_radiation_source 'fine-focus sealed tube'
_diffrn_radiation_type MoK\a
_diffrn_radiation_wavelength 0.71073
_diffrn_reflns_av_R_equivalents 0.1094
_diffrn_reflns_av_sigmaI/netI 0.0877
_diffrn_reflns_limit_h_max 20
_diffrn_reflns_limit_h_min -20
_diffrn_reflns_limit_k_max 12
_diffrn_reflns_limit_k_min -12
_diffrn_reflns_limit_l_max 27
_diffrn_reflns_limit_l_min -27
_diffrn_reflns_number 32249
_diffrn_reflns_theta_full 25.00
_diffrn_reflns_theta_max 25.00
_diffrn_reflns_theta_min 3.07
_exptl_absorpt_coefficient_mu 1.225
_exptl_absorpt_correction_T_max 0.869
_exptl_absorpt_correction_T_min 0.689
_exptl_absorpt_correction_type multi-scan
_exptl_crystal_density_diffrn 1.547
_exptl_crystal_density_method 'not measured'
_exptl_crystal_F_000 1984
_exptl_crystal_size_max 0.23
_exptl_crystal_size_mid 0.12
_exptl_crystal_size_min 0.08
_refine_diff_density_max 0.671
_refine_diff_density_min -0.572
_refine_diff_density_rms 0.088
_refine_ls_extinction_method none
_refine_ls_goodness_of_fit_ref 1.031
_refine_ls_hydrogen_treatment constr
_refine_ls_matrix_type full
_refine_ls_number_parameters 577
_refine_ls_number_reflns 7307
_refine_ls_number_restraints 32
_refine_ls_restrained_S_all 1.042
_refine_ls_R_factor_all 0.1342
_refine_ls_R_factor_gt 0.0916
_refine_ls_shift/su_max 0.001
_refine_ls_shift/su_mean 0.000
_refine_ls_structure_factor_coef Fsqd
_refine_ls_weighting_details 'calc w=1/[\s^2^(Fo^2^)+(0.0255P)^2^+35.0000P] where P=(Fo^2^+2Fc^2^)/3'
_refine_ls_weighting_scheme calc
_refine_ls_wR_factor_gt 0.1458
_refine_ls_wR_factor_ref 0.1623
_reflns_number_gt 5350
_reflns_number_total 7307
_reflns_threshold_expression >2sigma(I)
_cod_data_source_file b915506f.txt
_cod_data_source_block aa1
_cod_original_cell_volume 4162.7(14)
_cod_original_sg_symbol_H-M p21/n
_cod_database_code 7211849

loop_
_symmetry_equiv_pos_as_xyz
'x, y, z'
'-x+1/2, y+1/2, -z+1/2'
'-x, -y, -z'
'x-1/2, -y-1/2, z-1/2'

loop_
_atom_site_label
_atom_site_type_symbol
_atom_site_fract_x
_atom_site_fract_y
_atom_site_fract_z
_atom_site_U_iso_or_equiv
_atom_site_adp_type
_atom_site_occupancy
_atom_site_symmetry_multiplicity
_atom_site_calc_flag
_atom_site_refinement_flags
Zn1 Zn 0.61783(5) 0.72656(8) 0.73159(3) 0.0221(2) Uani 1 1 d .
Zn2 Zn 0.47582(5) 0.75304(8) 0.86122(3) 0.0216(2) Uani 1 1 d .
C1 C 0.9906(5) 0.7905(8) 1.1328(3) 0.045(2) Uani 1 1 d .
H1 H 0.9915 0.8787 1.1429 0.054 Uiso 1 1 calc R
C2 C 1.0328(5) 0.5836(8) 1.1458(3) 0.044(2) Uani 1 1 d .
H2 H 1.0643 0.5247 1.1651 0.053 Uiso 1 1 calc R
C3 C 0.1191(6) 0.9478(9) 0.4892(4) 0.057(3) Uani 1 1 d .
H3 H 0.1313 1.0356 0.4952 0.068 Uiso 1 1 calc R
C4 C 0.1424(4) 0.8545(7) 0.5271(3) 0.0296(18) Uani 1 1 d .
C5 C 0.1861(4) 0.8907(8) 0.5791(3) 0.0320(19) Uani 1 1 d .
C6 C 0.5747(4) 0.9610(7) 0.7940(3) 0.0270(17) Uani 1 1 d .
C7 C 0.5778(4) 1.3176(7) 0.7512(3) 0.0252(17) Uani 1 1 d .
H7 H 0.5987 1.3696 0.7226 0.030 Uiso 1 1 calc R
C8 C 0.5608(4) 1.1060(7) 0.7943(3) 0.0215(16) Uani 1 1 d .
C9 C 0.5010(4) 1.2955(7) 0.8352(3) 0.0276(17) Uani 1 1 d .
H9 H 0.4706 1.3326 0.8634 0.033 Uiso 1 1 calc R
C10 C 0.5203(4) 1.5200(6) 0.7937(3) 0.0216(16) Uani 1 1 d .
C11 C 0.5323(4) 1.3744(7) 0.7929(3) 0.0200(15) Uani 1 1 d .
C12 C 0.3007(4) 0.8619(8) 0.7027(3) 0.0338(19) Uani 1 1 d .
C13 C 0.5148(4) 1.1626(7) 0.8356(3) 0.0296(18) Uani 1 1 d .
H13 H 0.4932 1.1104 0.8638 0.036 Uiso 1 1 calc R
C14 C 0.9417(4) 0.6213(8) 1.0717(3) 0.0321(19) Uani 1 1 d .
C15 C 0.7816(4) 0.6021(7) 0.8983(3) 0.0290(18) Uani 1 1 d .
C16 C 0.1242(5) 0.7280(8) 0.5151(3) 0.045(2) Uani 1 1 d .
H16 H 0.1394 0.6614 0.5400 0.054 Uiso 1 1 calc R
C17 C 0.7153(4) 0.5519(7) 0.8119(3) 0.0328(19) Uani 1 1 d .
H17 H 0.6998 0.4890 0.7854 0.039 Uiso 1 1 calc R
C18 C 0.3286(5) 0.9563(8) 0.7397(3) 0.043(2) Uani 1 1 d .
H18 H 0.3163 1.0441 0.7341 0.051 Uiso 1 1 calc R
C19 C 0.8535(5) 0.6917(8) 0.5424(3) 0.038(2) Uani 1 1 d .
H19 H 0.8998 0.7360 0.5453 0.046 Uiso 1 1 calc R
C20 C 0.3652(4) 0.7051(8) 0.7603(3) 0.038(2) Uani 1 1 d .
H20 H 0.3771 0.6177 0.7675 0.045 Uiso 1 1 calc R
C21 C 0.3747(5) 0.9202(8) 0.7849(3) 0.038(2) Uani 1 1 d .
H21 H 0.3929 0.9850 0.8095 0.046 Uiso 1 1 calc R
C22 C 0.8931(4) 0.5778(8) 1.0247(3) 0.0347(19) Uani 1 1 d .
C23 C 0.6857(5) 0.6085(8) 0.6366(3) 0.036(2) Uani 1 1 d .
C24 C 0.8823(4) 0.6530(8) 0.4405(3) 0.0288(18) Uani 1 1 d .
C25 C 0.7381(4) 0.6144(7) 0.5864(3) 0.0285(18) Uani 1 1 d .
C26 C 0.7577(4) 0.5115(8) 0.8586(3) 0.0333(19) Uani 1 1 d .
H26 H 0.7700 0.4233 0.8632 0.040 Uiso 1 1 calc R
C27 C 0.8319(4) 0.6370(7) 0.4913(3) 0.0302(18) Uani 1 1 d .
C28 C 0.2519(5) 0.8989(8) 0.6533(3) 0.037(2) Uani 1 1 d .
C29 C 0.3181(5) 0.7331(8) 0.7139(3) 0.039(2) Uani 1 1 d .
H29 H 0.2987 0.6662 0.6909 0.046 Uiso 1 1 calc R
C30 C 0.0770(6) 0.9104(9) 0.4416(4) 0.054(3) Uani 1 1 d .
H30 H 0.0605 0.9753 0.4163 0.065 Uiso 1 1 calc R
C31 C 0.8240(4) 0.5657(8) 0.9498(3) 0.0305(18) Uani 1 1 d .
C32 C 0.7633(4) 0.7312(8) 0.8874(3) 0.0359(19) Uani 1 1 d .
H32 H 0.7799 0.7964 0.9124 0.043 Uiso 1 1 calc R
C33 C 0.7209(5) 0.7644(8) 0.8399(3) 0.038(2) Uani 1 1 d .
H33 H 0.7095 0.8524 0.8336 0.046 Uiso 1 1 calc R
C34 C 0.9873(5) 0.5360(8) 1.1017(3) 0.046(2) Uani 1 1 d .
H34 H 0.9878 0.4472 1.0925 0.055 Uiso 1 1 calc R
C35 C 0.7644(5) 0.5671(9) 0.4878(3) 0.043(2) Uani 1 1 d .
H35 H 0.7504 0.5269 0.4535 0.052 Uiso 1 1 calc R
C36 C 0.9437(5) 0.7518(8) 1.0876(4) 0.047(2) Uani 1 1 d .
H36 H 0.9139 0.8132 1.0681 0.056 Uiso 1 1 calc R
C37 C 0.0834(5) 0.6980(8) 0.4663(3) 0.042(2) Uani 1 1 d .
H37 H 0.0727 0.6103 0.4586 0.050 Uiso 1 1 calc R
C38 C 0.7175(5) 0.5567(8) 0.5351(3) 0.042(2) Uani 1 1 d .
H38 H 0.6718 0.5104 0.5323 0.050 Uiso 1 1 calc R
H39 H 0.6233 1.1481 0.7244 0.050 Uiso 1 1 d R
C39 C 0.5922(4) 1.1851(7) 0.7521(3) 0.0269(18) Uani 1 1 d .
C40 C 0.8064(4) 0.6814(8) 0.5903(3) 0.0345(19) Uani 1 1 d .
H40 H 0.8211 0.7197 0.6248 0.041 Uiso 1 1 calc R
C41 C 0.8841(12) 0.240(2) 0.1390(7) 0.189(8) Uani 1 1 d DU
H41A H 0.8415 0.3003 0.1412 0.227 Uiso 1 1 calc R
H41B H 0.9268 0.2817 0.1583 0.227 Uiso 1 1 calc R
C42 C 0.8639(12) 0.130(2) 0.1738(9) 0.198(8) Uani 1 1 d DU
H42A H 0.8568 0.1588 0.2125 0.297 Uiso 1 1 calc R
H42B H 0.9041 0.0660 0.1727 0.297 Uiso 1 1 calc R
H42C H 0.8174 0.0919 0.1595 0.297 Uiso 1 1 calc R
N1 N 0.6954(3) 0.6764(6) 0.8027(2) 0.0255(14) Uani 1 1 d .
N2 N 0.8642(3) 0.6507(6) 0.9830(3) 0.0341(16) Uani 1 1 d .
N3 N 0.8263(4) 0.4437(7) 0.9686(3) 0.0460(19) Uani 1 1 d .
N4 N 0.8697(4) 0.4533(7) 1.0167(3) 0.0462(19) Uani 1 1 d .
N5 N 1.0340(4) 0.7080(6) 1.1622(3) 0.0320(15) Uani 1 1 d .
N6 N 0.3944(3) 0.7953(6) 0.7948(3) 0.0318(15) Uani 1 1 d .
N7 N 0.2249(4) 0.8135(6) 0.6140(3) 0.0381(17) Uani 1 1 d .
N8 N 0.2331(4) 1.0231(7) 0.6452(3) 0.0407(17) Uani 1 1 d .
N9 N 0.1909(4) 1.0165(7) 0.5966(3) 0.0399(17) Uani 1 1 d .
N10 N 0.0589(3) 0.7870(6) 0.4301(2) 0.0305(15) Uani 1 1 d .
O1 O 0.6967(3) 0.6946(6) 0.6751(2) 0.0388(14) Uani 1 1 d .
O2 O 0.6345(4) 0.5242(6) 0.6384(3) 0.0597(19) Uani 1 1 d .
O3 O 0.9101(4) 0.5580(6) 0.4171(3) 0.0619(19) Uani 1 1 d .
O4 O 0.8959(3) 0.7686(5) 0.4244(2) 0.0366(13) Uani 1 1 d .
O5 O 0.6159(3) 0.9160(5) 0.7547(2) 0.0312(12) Uani 1 1 d .
O6 O 0.5453(3) 0.8945(5) 0.8327(2) 0.0359(13) Uani 1 1 d .
O7 O 0.5450(3) 1.5858(5) 0.7534(2) 0.0301(12) Uani 1 1 d .
O8 O 0.4857(3) 1.5652(4) 0.83667(19) 0.0296(12) Uani 1 1 d .
O9 O 0.0455(5) 0.1401(10) 0.0723(4) 0.131(4) Uani 1 1 d U
O10 O 0.9030(4) 0.2340(7) 0.0832(3) 0.078(2) Uani 1 1 d DU
H10A H 0.9459 0.2028 0.0801 0.117 Uiso 1 1 calc R
H4 H 0.8806 0.3798 1.0380 0.117 Uiso 1 1 d R
H9A H 0.1620 1.0760 0.5899 0.117 Uiso 1 1 d R
H9C H 0.0735 0.1943 0.0549 0.117 Uiso 1 1 d R
H9D H 0.0745 0.0823 0.0911 0.117 Uiso 1 1 d R

loop_
_atom_site_aniso_label
_atom_site_aniso_U_11
_atom_site_aniso_U_22
_atom_site_aniso_U_33
_atom_site_aniso_U_23
_atom_site_aniso_U_13
_atom_site_aniso_U_12
Zn1 0.0290(5) 0.0175(4) 0.0199(4) -0.0007(4) 0.0028(3) 0.0022(4)
Zn2 0.0287(5) 0.0184(4) 0.0178(4) 0.0016(3) 0.0003(3) 0.0026(4)
C1 0.061(6) 0.034(5) 0.040(5) -0.004(4) -0.014(4) -0.002(4)
C2 0.060(6) 0.036(5) 0.035(5) -0.005(4) -0.015(4) 0.012(4)
C3 0.095(8) 0.032(5) 0.043(5) -0.004(4) -0.036(5) -0.005(5)
C4 0.035(5) 0.025(4) 0.029(4) 0.005(3) -0.005(3) 0.004(3)
C5 0.032(5) 0.035(5) 0.029(4) -0.003(4) -0.012(4) 0.001(4)
C6 0.030(5) 0.023(4) 0.028(4) 0.004(3) -0.015(4) 0.000(3)
C7 0.030(4) 0.026(4) 0.019(4) 0.001(3) 0.002(3) -0.001(3)
C8 0.018(4) 0.023(4) 0.023(4) -0.002(3) -0.005(3) 0.003(3)
C9 0.036(5) 0.023(4) 0.024(4) -0.002(3) 0.011(3) 0.004(3)
C10 0.021(4) 0.018(4) 0.026(4) -0.003(3) -0.009(3) -0.001(3)
C11 0.011(4) 0.026(4) 0.023(4) 0.000(3) -0.003(3) -0.004(3)
C12 0.028(5) 0.049(5) 0.025(4) 0.011(4) 0.002(3) 0.005(4)
C13 0.036(5) 0.029(4) 0.024(4) 0.008(3) 0.002(3) -0.004(4)
C14 0.037(5) 0.038(5) 0.021(4) 0.003(4) -0.011(3) 0.000(4)
C15 0.027(4) 0.036(4) 0.023(4) 0.002(3) -0.005(3) 0.003(4)
C16 0.062(6) 0.034(5) 0.040(5) 0.010(4) -0.025(4) 0.010(4)
C17 0.038(5) 0.028(4) 0.033(5) -0.007(4) -0.009(4) 0.002(4)
C18 0.059(6) 0.033(5) 0.035(5) -0.005(4) -0.021(4) 0.008(4)
C19 0.033(5) 0.044(5) 0.037(5) 0.004(4) 0.009(4) 0.002(4)
C20 0.038(5) 0.033(5) 0.042(5) 0.002(4) -0.009(4) 0.005(4)
C21 0.044(5) 0.040(5) 0.030(5) 0.001(4) -0.018(4) 0.002(4)
C22 0.038(5) 0.037(5) 0.028(4) -0.001(4) -0.009(4) 0.003(4)
C23 0.040(5) 0.039(5) 0.028(4) 0.007(4) 0.012(4) 0.008(4)
C24 0.029(4) 0.041(5) 0.016(4) 0.007(4) 0.005(3) 0.012(4)
C25 0.038(5) 0.023(4) 0.024(4) 0.003(3) 0.005(3) 0.004(3)
C26 0.039(5) 0.030(4) 0.031(4) 0.004(4) -0.005(4) 0.006(4)
C27 0.032(5) 0.035(4) 0.024(4) 0.002(4) 0.008(3) 0.009(4)
C28 0.036(5) 0.045(5) 0.030(5) 0.001(4) -0.009(4) 0.008(4)
C29 0.046(5) 0.039(5) 0.031(4) -0.005(4) -0.003(4) -0.001(4)
C30 0.083(7) 0.040(5) 0.040(5) -0.003(4) -0.039(5) 0.001(5)
C31 0.030(5) 0.034(5) 0.027(4) 0.003(4) -0.009(3) 0.006(4)
C32 0.043(5) 0.030(4) 0.034(4) -0.005(4) -0.021(4) 0.007(4)
C33 0.052(5) 0.028(4) 0.035(4) -0.006(4) -0.008(4) 0.008(4)
C34 0.070(7) 0.029(5) 0.038(5) -0.008(4) -0.024(5) 0.004(4)
C35 0.049(6) 0.057(6) 0.023(4) -0.012(4) 0.005(4) -0.011(5)
C36 0.059(6) 0.034(5) 0.048(5) 0.000(4) -0.023(4) 0.008(4)
C37 0.053(6) 0.029(5) 0.043(5) 0.002(4) -0.025(4) 0.005(4)
C38 0.042(5) 0.050(5) 0.033(5) 0.003(4) 0.011(4) -0.008(4)
C39 0.035(5) 0.019(4) 0.027(4) -0.003(3) 0.011(3) 0.000(3)
C40 0.036(5) 0.046(5) 0.022(4) -0.010(4) -0.003(3) 0.003(4)
C41 0.197(10) 0.182(11) 0.188(10) 0.010(9) 0.030(8) 0.022(8)
C42 0.206(11) 0.188(11) 0.199(11) 0.014(8) 0.025(8) 0.004(9)
N1 0.026(4) 0.026(3) 0.024(3) -0.001(3) -0.004(3) 0.003(3)
N2 0.033(4) 0.037(4) 0.032(4) 0.005(3) -0.009(3) 0.003(3)
N3 0.058(5) 0.046(5) 0.035(4) -0.001(3) -0.022(4) -0.003(4)
N4 0.060(5) 0.044(4) 0.035(4) 0.007(3) -0.023(4) -0.004(4)
N5 0.037(4) 0.032(4) 0.027(3) 0.003(3) -0.009(3) -0.001(3)
N6 0.035(4) 0.034(4) 0.026(3) 0.003(3) -0.007(3) 0.000(3)
N7 0.047(4) 0.036(4) 0.031(4) 0.001(3) -0.016(3) 0.005(3)
N8 0.048(4) 0.044(4) 0.030(4) -0.004(3) -0.020(3) 0.010(3)
N9 0.044(4) 0.047(4) 0.029(4) 0.000(3) -0.019(3) 0.004(3)
N10 0.030(4) 0.032(4) 0.029(3) -0.009(3) -0.003(3) 0.004(3)
O1 0.040(3) 0.056(4) 0.021(3) -0.004(3) 0.013(2) 0.006(3)
O2 0.075(5) 0.044(4) 0.060(4) -0.014(3) 0.043(4) -0.017(4)
O3 0.092(5) 0.048(4) 0.047(4) 0.006(3) 0.038(4) 0.026(4)
O4 0.037(3) 0.045(3) 0.027(3) 0.013(3) 0.004(2) -0.002(3)
O5 0.051(4) 0.019(3) 0.023(3) -0.008(2) -0.005(2) 0.007(2)
O6 0.041(3) 0.024(3) 0.042(3) 0.010(3) -0.001(3) -0.004(2)
O7 0.038(3) 0.021(3) 0.031(3) 0.006(2) 0.006(2) -0.004(2)
O8 0.047(3) 0.022(3) 0.020(3) -0.005(2) 0.002(2) 0.008(2)
O9 0.107(6) 0.122(6) 0.162(7) 0.065(6) 0.023(6) 0.025(5)
O10 0.093(5) 0.070(4) 0.070(4) 0.018(4) -0.013(4) 0.009(4)

loop_
_atom_type_symbol
_atom_type_description
_atom_type_scat_dispersion_real
_atom_type_scat_dispersion_imag
_atom_type_scat_source
C C 0.0033 0.0016 'International Tables Vol C Tables 4.2.6.8 and 6.1.1.4'
H H 0.0000 0.0000 'International Tables Vol C Tables 4.2.6.8 and 6.1.1.4'
N N 0.0061 0.0033 'International Tables Vol C Tables 4.2.6.8 and 6.1.1.4'
O O 0.0106 0.0060 'International Tables Vol C Tables 4.2.6.8 and 6.1.1.4'
Co Co 0.3494 0.9721 'International Tables Vol C Tables 4.2.6.8 and 6.1.1.4'
Zn Zn 0.2839 1.4301 'International Tables Vol C Tables 4.2.6.8 and 6.1.1.4'

loop_
_geom_angle_atom_site_label_1
_geom_angle_atom_site_label_2
_geom_angle_atom_site_label_3
_geom_angle
_geom_angle_site_symmetry_1
_geom_angle_site_symmetry_3
_geom_angle_publ_flag
O1 Zn1 O7 120.9(2) . 1_545 y
O1 Zn1 O5 111.0(2) . . y
O7 Zn1 O5 127.8(2) 1_545 . y
O1 Zn1 N1 92.0(2) . . y
O7 Zn1 N1 91.9(2) 1_545 . y
O5 Zn1 N1 91.9(2) . . y
O1 Zn1 N5 91.3(2) . 4_575 y
O7 Zn1 N5 89.0(2) 1_545 4_575 y
O5 Zn1 N5 84.1(2) . 4_575 y
N1 Zn1 N5 175.5(2) . 4_575 y
O6 Zn2 O8 122.5(2) . 1_545 y
O6 Zn2 O4 137.3(2) . 4_576 y
O8 Zn2 O4 99.4(2) 1_545 4_576 y
O6 Zn2 N6 91.0(2) . . y
O8 Zn2 N6 92.5(2) 1_545 . y
O4 Zn2 N6 95.0(2) 4_576 . y
O6 Zn2 N10 88.7(2) . 4_676 y
O8 Zn2 N10 88.5(2) 1_545 4_676 y
O4 Zn2 N10 84.6(2) 4_576 4_676 y
N6 Zn2 N10 179.0(3) . 4_676 y
N5 C1 C36 123.2(8) . . ?
N5 C1 H1 118.4 . . ?
C36 C1 H1 118.4 . . ?
N5 C2 C34 124.0(8) . . ?
N5 C2 H2 118.0 . . ?
C34 C2 H2 118.0 . . ?
C4 C3 C30 119.0(8) . . ?
C4 C3 H3 120.5 . . ?
C30 C3 H3 120.5 . . ?
C16 C4 C3 117.6(7) . . ?
C16 C4 C5 121.7(7) . . ?
C3 C4 C5 120.7(7) . . ?
N7 C5 N9 110.6(6) . . ?
N7 C5 C4 128.3(7) . . ?
N9 C5 C4 121.1(7) . . ?
O6 C6 O5 125.0(7) . . ?
O6 C6 C8 117.8(7) . . ?
O5 C6 C8 117.3(7) . . ?
C39 C7 C11 120.4(7) . . ?
C39 C7 H7 119.8 . . ?
C11 C7 H7 119.8 . . ?
C13 C8 C39 119.1(6) . . ?
C13 C8 C6 120.6(7) . . ?
C39 C8 C6 120.2(6) . . ?
C13 C9 C11 120.3(7) . . ?
C13 C9 H9 119.8 . . ?
C11 C9 H9 119.8 . . ?
O7 C10 O8 125.4(6) . . ?
O7 C10 C11 118.5(6) . . ?
O8 C10 C11 116.1(6) . . ?
C7 C11 C9 119.2(6) . . ?
C7 C11 C10 120.2(6) . . ?
C9 C11 C10 120.5(6) . . ?
C29 C12 C18 118.1(7) . . ?
C29 C12 C28 121.2(8) . . ?
C18 C12 C28 120.6(7) . . ?
C9 C13 C8 120.5(7) . . ?
C9 C13 H13 119.7 . . ?
C8 C13 H13 119.7 . . ?
C34 C14 C36 117.5(7) . . ?
C34 C14 C22 121.9(7) . . ?
C36 C14 C22 120.6(7) . . ?
C26 C15 C32 116.7(7) . . ?
C26 C15 C31 122.5(7) . . ?
C32 C15 C31 120.8(7) . . ?
C4 C16 C37 120.1(7) . . ?
C4 C16 H16 120.0 . . ?
C37 C16 H16 120.0 . . ?
N1 C17 C26 123.5(7) . . ?
N1 C17 H17 118.3 . . ?
C26 C17 H17 118.3 . . ?
C21 C18 C12 119.8(8) . . ?
C21 C18 H18 120.1 . . ?
C12 C18 H18 120.1 . . ?
C27 C19 C40 120.5(8) . . ?
C27 C19 H19 119.8 . . ?
C40 C19 H19 119.8 . . ?
N6 C20 C29 123.9(8) . . ?
N6 C20 H20 118.0 . . ?
C29 C20 H20 118.0 . . ?
N6 C21 C18 122.5(7) . . ?
N6 C21 H21 118.8 . . ?
C18 C21 H21 118.8 . . ?
N2 C22 N4 108.3(7) . . ?
N2 C22 C14 127.1(7) . . ?
N4 C22 C14 124.6(7) . . ?
O2 C23 O1 124.1(7) . . ?
O2 C23 C25 120.0(8) . . ?
O1 C23 C25 115.9(7) . . ?
O3 C24 O4 122.3(7) . . ?
O3 C24 C27 120.7(7) . . ?
O4 C24 C27 117.0(7) . . ?
C40 C25 C38 119.2(7) . . ?
C40 C25 C23 120.3(7) . . ?
C38 C25 C23 120.4(7) . . ?
C15 C26 C17 119.5(7) . . ?
C15 C26 H26 120.2 . . ?
C17 C26 H26 120.2 . . ?
C19 C27 C35 119.5(7) . . ?
C19 C27 C24 119.2(7) . . ?
C35 C27 C24 121.3(7) . . ?
N8 C28 N7 115.9(7) . . ?
N8 C28 C12 119.9(7) . . ?
N7 C28 C12 124.3(7) . . ?
C12 C29 C20 118.4(8) . . ?
C12 C29 H29 120.8 . . ?
C20 C29 H29 120.8 . . ?
N10 C30 C3 123.4(8) . . ?
N10 C30 H30 118.3 . . ?
C3 C30 H30 118.3 . . ?
N3 C31 N2 113.5(6) . . ?
N3 C31 C15 121.9(7) . . ?
N2 C31 C15 124.6(7) . . ?
C33 C32 C15 120.6(7) . . ?
C33 C32 H32 119.7 . . ?
C15 C32 H32 119.7 . . ?
N1 C33 C32 122.7(7) . . ?
N1 C33 H33 118.6 . . ?
C32 C33 H33 118.6 . . ?
C14 C34 C2 119.1(8) . . ?
C14 C34 H34 120.4 . . ?
C2 C34 H34 120.4 . . ?
C27 C35 C38 120.3(7) . . ?
C27 C35 H35 119.9 . . ?
C38 C35 H35 119.9 . . ?
C14 C36 C1 119.3(8) . . ?
C14 C36 H36 120.3 . . ?
C1 C36 H36 120.3 . . ?
N10 C37 C16 123.1(8) . . ?
N10 C37 H37 118.5 . . ?
C16 C37 H37 118.5 . . ?
C25 C38 C35 120.5(8) . . ?
C25 C38 H38 119.7 . . ?
C35 C38 H38 119.7 . . ?
C7 C39 C8 120.5(7) . . ?
C7 C39 H39 119.8 . . ?
C8 C39 H39 119.7 . . ?
C25 C40 C19 120.0(7) . . ?
C25 C40 H40 120.0 . . ?
C19 C40 H40 120.0 . . ?
O10 C41 C42 125.6(18) . . ?
O10 C41 H41A 105.9 . . ?
C42 C41 H41A 105.9 . . ?
O10 C41 H41B 105.9 . . ?
C42 C41 H41B 105.9 . . ?
H41A C41 H41B 106.2 . . ?
C41 C42 H42A 109.5 . . ?
C41 C42 H42B 109.5 . . ?
H42A C42 H42B 109.5 . . ?
C41 C42 H42C 109.5 . . ?
H42A C42 H42C 109.5 . . ?
H42B C42 H42C 109.5 . . ?
C33 N1 C17 116.9(6) . . ?
C33 N1 Zn1 122.8(5) . . ?
C17 N1 Zn1 120.2(5) . . ?
C22 N2 C31 104.7(6) . . ?
C31 N3 N4 102.8(6) . . ?
C22 N4 N3 110.6(6) . . ?
C22 N4 H4 129.2 . . ?
N3 N4 H4 120.2 . . ?
C1 N5 C2 116.8(7) . . ?
C1 N5 Zn1 123.2(5) . 4_676 ?
C2 N5 Zn1 119.7(5) . 4_676 ?
C20 N6 C21 117.2(7) . . ?
C20 N6 Zn2 123.6(5) . . ?
C21 N6 Zn2 119.1(5) . . ?
C5 N7 C28 102.1(6) . . ?
C28 N8 N9 101.9(6) . . ?
C5 N9 N8 109.5(6) . . ?
C5 N9 H9A 128.4 . . ?
N8 N9 H9A 117.7 . . ?
C37 N10 C30 116.8(7) . . ?
C37 N10 Zn2 123.7(5) . 4_575 ?
C30 N10 Zn2 118.7(5) . 4_575 ?
C23 O1 Zn1 119.4(5) . . ?
C24 O4 Zn2 104.2(5) . 4_675 ?
C6 O5 Zn1 124.0(5) . . ?
C6 O6 Zn2 152.7(5) . . ?
C10 O7 Zn1 144.6(5) . 1_565 ?
C10 O8 Zn2 128.1(4) . 1_565 ?
H9C O9 H9D 109.9 . . ?
C41 O10 H10A 109.5 . . ?

loop_
_geom_bond_atom_site_label_1
_geom_bond_atom_site_label_2
_geom_bond_distance
_geom_bond_site_symmetry_2
_geom_bond_publ_flag
Zn1 O1 1.945(5) . y
Zn1 O7 1.988(5) 1_545 y
Zn1 O5 2.005(5) . y
Zn1 N1 2.195(6) . y
Zn1 N5 2.276(6) 4_575 y
Zn2 O6 2.004(5) . y
Zn2 O8 2.007(5) 1_545 y
Zn2 O4 2.053(5) 4_576 y
Zn2 N6 2.140(6) . y
Zn2 N10 2.197(6) 4_676 y
C1 N5 1.321(10) . ?
C1 C36 1.389(11) . ?
C1 H1 0.9300 . ?
C2 N5 1.325(10) . ?
C2 C34 1.383(11) . ?
C2 H2 0.9300 . ?
C3 C4 1.359(10) . ?
C3 C30 1.382(11) . ?
C3 H3 0.9300 . ?
C4 C16 1.357(11) . ?
C4 C5 1.477(10) . ?
C5 N7 1.317(9) . ?
C5 N9 1.348(10) . ?
C6 O6 1.244(8) . ?
C6 O5 1.257(9) . ?
C6 C8 1.499(9) . ?
C7 C39 1.375(9) . ?
C7 C11 1.388(9) . ?
C7 H7 0.9300 . ?
C8 C13 1.386(10) . ?
C8 C39 1.389(9) . ?
C9 C13 1.376(10) . ?
C9 C11 1.390(9) . ?
C9 H9 0.9300 . ?
C10 O7 1.237(8) . ?
C10 O8 1.262(8) . ?
C10 C11 1.499(9) . ?
C12 C29 1.372(11) . ?
C12 C18 1.380(11) . ?
C12 C28 1.480(10) . ?
C13 H13 0.9300 . ?
C14 C34 1.368(10) . ?
C14 C36 1.381(11) . ?
C14 C22 1.453(10) . ?
C15 C26 1.371(10) . ?
C15 C32 1.378(10) . ?
C15 C31 1.456(10) . ?
C16 C37 1.374(10) . ?
C16 H16 0.9300 . ?
C17 N1 1.334(9) . ?
C17 C26 1.376(10) . ?
C17 H17 0.9300 . ?
C18 C21 1.371(10) . ?
C18 H18 0.9300 . ?
C19 C27 1.367(10) . ?
C19 C40 1.399(10) . ?
C19 H19 0.9300 . ?
C20 N6 1.323(9) . ?
C20 C29 1.385(10) . ?
C20 H20 0.9300 . ?
C21 N6 1.340(10) . ?
C21 H21 0.9300 . ?
C22 N2 1.322(9) . ?
C22 N4 1.346(10) . ?
C23 O2 1.242(9) . ?
C23 O1 1.268(9) . ?
C23 C25 1.494(10) . ?
C24 O3 1.216(9) . ?
C24 O4 1.260(9) . ?
C24 C27 1.492(10) . ?
C25 C40 1.379(10) . ?
C25 C38 1.380(10) . ?
C26 H26 0.9300 . ?
C27 C35 1.382(11) . ?
C28 N8 1.321(10) . ?
C28 N7 1.347(10) . ?
C29 H29 0.9300 . ?
C30 N10 1.324(10) . ?
C30 H30 0.9300 . ?
C31 N3 1.319(10) . ?
C31 N2 1.354(9) . ?
C32 C33 1.371(10) . ?
C32 H32 0.9300 . ?
C33 N1 1.323(9) . ?
C33 H33 0.9300 . ?
C34 H34 0.9300 . ?
C35 C38 1.385(10) . ?
C35 H35 0.9300 . ?
C36 H36 0.9300 . ?
C37 N10 1.310(9) . ?
C37 H37 0.9300 . ?
C38 H38 0.9300 . ?
C39 H39 0.9284 . ?
C40 H40 0.9300 . ?
C41 O10 1.347(14) . ?
C41 C42 1.426(16) . ?
C41 H41A 0.9700 . ?
C41 H41B 0.9700 . ?
C42 H42A 0.9600 . ?
C42 H42B 0.9600 . ?
C42 H42C 0.9600 . ?
N3 N4 1.353(8) . ?
N4 H4 0.9182 . ?
N5 Zn1 2.276(6) 4_676 ?
N8 N9 1.350(8) . ?
N9 H9A 0.8038 . ?
N10 Zn2 2.197(6) 4_575 ?
O4 Zn2 2.053(5) 4_675 ?
O7 Zn1 1.988(5) 1_565 ?
O8 Zn2 2.007(5) 1_565 ?
O9 H9C 0.8444 . ?
O9 H9D 0.8897 . ?
O10 H10A 0.8200 . ?

loop_
_geom_torsion_atom_site_label_1
_geom_torsion_atom_site_label_2
_geom_torsion_atom_site_label_3
_geom_torsion_atom_site_label_4
_geom_torsion
_geom_torsion_site_symmetry_1
_geom_torsion_site_symmetry_4
C30 C3 C4 C16 1.5(14) . .
C30 C3 C4 C5 -178.7(9) . .
C16 C4 C5 N7 14.0(14) . .
C3 C4 C5 N7 -165.9(9) . .
C16 C4 C5 N9 -166.7(8) . .
C3 C4 C5 N9 13.4(12) . .
O6 C6 C8 C13 -1.9(10) . .
O5 C6 C8 C13 178.9(6) . .
O6 C6 C8 C39 179.9(7) . .
O5 C6 C8 C39 0.7(10) . .
C39 C7 C11 C9 -0.4(11) . .
C39 C7 C11 C10 176.6(7) . .
C13 C9 C11 C7 -0.2(11) . .
C13 C9 C11 C10 -177.3(7) . .
O7 C10 C11 C7 7.5(10) . .
O8 C10 C11 C7 -172.0(6) . .
O7 C10 C11 C9 -175.5(6) . .
O8 C10 C11 C9 5.0(10) . .
C11 C9 C13 C8 0.7(11) . .
C39 C8 C13 C9 -0.5(11) . .
C6 C8 C13 C9 -178.8(7) . .
C3 C4 C16 C37 -0.3(13) . .
C5 C4 C16 C37 179.9(8) . .
C29 C12 C18 C21 2.3(12) . .
C28 C12 C18 C21 -179.0(8) . .
C12 C18 C21 N6 0.2(13) . .
C34 C14 C22 N2 -159.2(8) . .
C36 C14 C22 N2 20.3(13) . .
C34 C14 C22 N4 21.1(13) . .
C36 C14 C22 N4 -159.4(9) . .
O2 C23 C25 C40 -162.4(8) . .
O1 C23 C25 C40 18.6(11) . .
O2 C23 C25 C38 19.7(12) . .
O1 C23 C25 C38 -159.2(7) . .
C32 C15 C26 C17 -2.2(11) . .
C31 C15 C26 C17 177.6(7) . .
N1 C17 C26 C15 -0.2(12) . .
C40 C19 C27 C35 -2.4(12) . .
C40 C19 C27 C24 178.2(7) . .
O3 C24 C27 C19 118.6(9) . .
O4 C24 C27 C19 -59.6(10) . .
O3 C24 C27 C35 -60.8(11) . .
O4 C24 C27 C35 121.0(8) . .
C29 C12 C28 N8 176.7(8) . .
C18 C12 C28 N8 -1.9(12) . .
C29 C12 C28 N7 -4.1(12) . .
C18 C12 C28 N7 177.3(8) . .
C18 C12 C29 C20 -2.6(12) . .
C28 C12 C29 C20 178.8(7) . .
N6 C20 C29 C12 0.4(13) . .
C4 C3 C30 N10 -1.2(16) . .
C26 C15 C31 N3 -16.7(12) . .
C32 C15 C31 N3 163.1(8) . .
C26 C15 C31 N2 163.6(7) . .
C32 C15 C31 N2 -16.6(12) . .
C26 C15 C32 C33 2.3(12) . .
C31 C15 C32 C33 -177.5(7) . .
C15 C32 C33 N1 0.1(13) . .
C36 C14 C34 C2 0.0(13) . .
C22 C14 C34 C2 179.5(8) . .
N5 C2 C34 C14 1.5(14) . .
C19 C27 C35 C38 2.4(12) . .
C24 C27 C35 C38 -178.2(8) . .
C34 C14 C36 C1 -0.6(13) . .
C22 C14 C36 C1 179.9(8) . .
N5 C1 C36 C14 -0.2(14) . .
C4 C16 C37 N10 -1.4(14) . .
C40 C25 C38 C35 -0.8(12) . .
C23 C25 C38 C35 177.1(8) . .
C27 C35 C38 C25 -0.8(13) . .
C11 C7 C39 C8 0.7(11) . .
C13 C8 C39 C7 -0.2(11) . .
C6 C8 C39 C7 178.1(7) . .
C38 C25 C40 C19 0.8(11) . .
C23 C25 C40 C19 -177.1(7) . .
C27 C19 C40 C25 0.8(12) . .
C32 C33 N1 C17 -2.6(11) . .
C32 C33 N1 Zn1 173.6(6) . .
C26 C17 N1 C33 2.6(11) . .
C26 C17 N1 Zn1 -173.7(6) . .
O1 Zn1 N1 C33 111.1(6) . .
O7 Zn1 N1 C33 -127.9(6) 1_545 .
O5 Zn1 N1 C33 0.0(6) . .
N5 Zn1 N1 C33 -27(3) 4_575 .
O1 Zn1 N1 C17 -72.9(6) . .
O7 Zn1 N1 C17 48.1(6) 1_545 .
O5 Zn1 N1 C17 176.0(6) . .
N5 Zn1 N1 C17 149(3) 4_575 .
N4 C22 N2 C31 -0.8(9) . .
C14 C22 N2 C31 179.4(8) . .
N3 C31 N2 C22 0.1(9) . .
C15 C31 N2 C22 179.8(7) . .
N2 C31 N3 N4 0.7(9) . .
C15 C31 N3 N4 -179.1(7) . .
N2 C22 N4 N3 1.3(10) . .
C14 C22 N4 N3 -178.9(7) . .
C31 N3 N4 C22 -1.2(9) . .
C36 C1 N5 C2 1.6(13) . .
C36 C1 N5 Zn1 175.0(7) . 4_676
C34 C2 N5 C1 -2.2(13) . .
C34 C2 N5 Zn1 -175.9(7) . 4_676
C29 C20 N6 C21 2.1(12) . .
C29 C20 N6 Zn2 -173.7(6) . .
C18 C21 N6 C20 -2.4(12) . .
C18 C21 N6 Zn2 173.6(6) . .
O6 Zn2 N6 C20 128.6(6) . .
O8 Zn2 N6 C20 6.0(6) 1_545 .
O4 Zn2 N6 C20 -93.7(6) 4_576 .
N10 Zn2 N6 C20 -161(13) 4_676 .
O6 Zn2 N6 C21 -47.1(6) . .
O8 Zn2 N6 C21 -169.8(6) 1_545 .
O4 Zn2 N6 C21 90.6(6) 4_576 .
N10 Zn2 N6 C21 24(14) 4_676 .
N9 C5 N7 C28 0.9(9) . .
C4 C5 N7 C28 -179.7(8) . .
N8 C28 N7 C5 -0.3(10) . .
C12 C28 N7 C5 -179.6(8) . .
N7 C28 N8 N9 -0.3(10) . .
C12 C28 N8 N9 178.9(7) . .
N7 C5 N9 N8 -1.2(10) . .
C4 C5 N9 N8 179.4(7) . .
C28 N8 N9 C5 0.9(9) . .
C16 C37 N10 C30 1.8(13) . .
C16 C37 N10 Zn2 -167.9(7) . 4_575
C3 C30 N10 C37 -0.4(14) . .
C3 C30 N10 Zn2 169.7(8) . 4_575
O2 C23 O1 Zn1 -14.8(11) . .
C25 C23 O1 Zn1 164.1(5) . .
O7 Zn1 O1 C23 27.4(6) 1_545 .
O5 Zn1 O1 C23 -146.4(5) . .
N1 Zn1 O1 C23 120.8(6) . .
N5 Zn1 O1 C23 -62.2(6) 4_575 .
O3 C24 O4 Zn2 -4.8(9) . 4_675
C27 C24 O4 Zn2 173.4(5) . 4_675
O6 C6 O5 Zn1 19.5(10) . .
C8 C6 O5 Zn1 -161.4(4) . .
O1 Zn1 O5 C6 -174.0(5) . .
O7 Zn1 O5 C6 12.7(6) 1_545 .
N1 Zn1 O5 C6 -81.1(6) . .
N5 Zn1 O5 C6 96.9(6) 4_575 .
O5 C6 O6 Zn2 -62.1(15) . .
C8 C6 O6 Zn2 118.7(10) . .
O8 Zn2 O6 C6 58.5(12) 1_545 .
O4 Zn2 O6 C6 -133.7(11) 4_576 .
N6 Zn2 O6 C6 -35.1(11) . .
N10 Zn2 O6 C6 145.8(11) 4_676 .
O8 C10 O7 Zn1 62.4(12) . 1_565
C11 C10 O7 Zn1 -117.1(7) . 1_565
O7 C10 O8 Zn2 -12.1(10) . 1_565
C11 C10 O8 Zn2 167.4(4) . 1_565
